data_2234769
loop_
_publ_author_name
'Li, Yueqing'
'Zhang, Xu'
'Huo, Shiyong'
'Huang, Wei'
'Zhao, Weijie'

_publ_section_title
;
 1-(3,5-Dimethoxybenzyl)-1<i>H</i>-pyrrole
;
_journal_coeditor_code RK2345
_journal_issue 5
_journal_name_full 'Acta Crystallographica Section E'
_journal_page_first o1372
_journal_paper_doi 10.1107/S1600536812015024
_journal_volume 68
_journal_year 2012
_chemical_formula_iupac 'C13 H15 N O2'
_chemical_formula_moiety 'C13 H15 N O2'
_chemical_formula_sum 'C13 H15 N O2'
_chemical_formula_weight 217.26
_chemical_name_systematic
;
1-(3,5-Dimethoxybenzyl)-1<i>H</i>-pyrrole
;
_space_group_IT_number 14
_symmetry_cell_setting monoclinic
_symmetry_space_group_name_Hall '-P 2yn'
_symmetry_space_group_name_H-M 'P 1 21/n 1'
_atom_sites_solution_hydrogens geom
_atom_sites_solution_primary direct
_atom_sites_solution_secondary difmap
_audit_creation_method SHELXL97
_cell_angle_alpha 90.00
_cell_angle_beta 113.720(7)
_cell_angle_gamma 90.00
_cell_formula_units_Z 4
_cell_length_a 9.7569(11)
_cell_length_b 12.2303(10)
_cell_length_c 10.4181(10)
_cell_measurement_reflns_used 2351
_cell_measurement_temperature 153(2)
_cell_measurement_theta_max 26.0
_cell_measurement_theta_min 2.8
_cell_volume 1138.2(2)
_computing_cell_refinement '<i>SAINT-Plus</i> (Bruker, 2001)'
_computing_data_collection '<i>APEX2</i> (Bruker, 2005)'
_computing_data_reduction '<i>SAINT-Plus</i> (Bruker, 2001)'
_computing_molecular_graphics '<i>SHELXTL</i> (Sheldrick, 2008)'
_computing_publication_material '<i>SHELXTL</i> (Sheldrick, 2008)'
_computing_structure_refinement '<i>SHELXL97</i> (Sheldrick, 2008)'
_computing_structure_solution '<i>SHELXS97</i> (Sheldrick, 2008)'
_diffrn_ambient_temperature 153(2)
_diffrn_measured_fraction_theta_full 0.998
_diffrn_measured_fraction_theta_max 0.998
_diffrn_measurement_device_type 'Bruker APEXII CCD'
_diffrn_measurement_method '\f and \w scans'
_diffrn_radiation_monochromator graphite
_diffrn_radiation_source 'fine-focus sealed tube'
_diffrn_radiation_type MoK\a
_diffrn_radiation_wavelength 0.71073
_diffrn_reflns_av_R_equivalents 0.0273
_diffrn_reflns_av_sigmaI/netI 0.0260
_diffrn_reflns_limit_h_max 8
_diffrn_reflns_limit_h_min -12
_diffrn_reflns_limit_k_max 15
_diffrn_reflns_limit_k_min -15
_diffrn_reflns_limit_l_max 12
_diffrn_reflns_limit_l_min -11
_diffrn_reflns_number 7643
_diffrn_reflns_theta_full 26.00
_diffrn_reflns_theta_max 26.00
_diffrn_reflns_theta_min 2.71
_exptl_absorpt_coefficient_mu 0.086
_exptl_absorpt_correction_type none
_exptl_crystal_colour colorless
_exptl_crystal_density_diffrn 1.268
_exptl_crystal_density_method 'not measured'
_exptl_crystal_description needle
_exptl_crystal_F_000 464
_exptl_crystal_size_max 0.21
_exptl_crystal_size_mid 0.21
_exptl_crystal_size_min 0.16
_refine_diff_density_max 0.150
_refine_diff_density_min -0.175
_refine_ls_extinction_method none
_refine_ls_goodness_of_fit_ref 0.994
_refine_ls_hydrogen_treatment constr
_refine_ls_matrix_type full
_refine_ls_number_parameters 145
_refine_ls_number_reflns 2230
_refine_ls_number_restraints 0
_refine_ls_restrained_S_all 0.994
_refine_ls_R_factor_all 0.0549
_refine_ls_R_factor_gt 0.0408
_refine_ls_shift/su_max 0.014
_refine_ls_shift/su_mean 0.003
_refine_ls_structure_factor_coef Fsqd
_refine_ls_weighting_details 'calc w=1/[\s^2^(Fo^2^)+(0.1000P)^2^] where P=(Fo^2^+2Fc^2^)/3'
_refine_ls_weighting_scheme calc
_refine_ls_wR_factor_gt 0.1294
_refine_ls_wR_factor_ref 0.1402
_reflns_number_gt 1717
_reflns_number_total 2230
_reflns_threshold_expression I>2\s(I)
_cod_data_source_file rk2345.cif
_cod_data_source_block I
_cod_original_sg_symbol_H-M 'P 21/n'
_cod_database_code 2234769
_cod_database_fobs_code 2234769

loop_
_symmetry_equiv_pos_as_xyz
'x, y, z'
'-x+1/2, y+1/2, -z+1/2'
'-x, -y, -z'
'x-1/2, -y-1/2, z-1/2'

loop_
_atom_site_type_symbol
_atom_site_label
_atom_site_fract_x
_atom_site_fract_y
_atom_site_fract_z
_atom_site_U_iso_or_equiv
_atom_site_adp_type
_atom_site_calc_flag
_atom_site_refinement_flags
_atom_site_occupancy
_atom_site_symmetry_multiplicity
N N 0.14877(13) 0.21993(9) 0.87889(11) 0.0396(3) Uani d . 1 1
O O1 0.13871(14) 0.44438(8) 0.47582(11) 0.0572(4) Uani d . 1 1
O O2 0.08702(13) 0.07035(8) 0.30839(10) 0.0536(3) Uani d . 1 1
C C11 0.13905(15) 0.11206(11) 0.54195(14) 0.0397(4) Uani d . 1 1
H H11A 0.1407 0.0373 0.5591 0.048 Uiso calc R 1 1
C C7 0.16360(16) 0.29689(11) 0.62375(14) 0.0407(4) Uani d . 1 1
H H7A 0.1814 0.3469 0.6959 0.049 Uiso calc R 1 1
C C9 0.10819(16) 0.26083(11) 0.37960(14) 0.0384(4) Uani d . 1 1
H H9A 0.0884 0.2858 0.2895 0.046 Uiso calc R 1 1
C C5 0.19169(18) 0.14323(12) 0.79460(15) 0.0478(4) Uani d . 1 1
H H5A 0.1358 0.0759 0.7850 0.057 Uiso calc R 1 1
H H5B 0.2971 0.1261 0.8437 0.057 Uiso calc R 1 1
C C8 0.13589(16) 0.33349(11) 0.48959(14) 0.0394(4) Uani d . 1 1
C C10 0.11093(15) 0.14936(10) 0.40823(14) 0.0381(4) Uani d . 1 1
C C1 0.24214(17) 0.29419(12) 0.96984(15) 0.0455(4) Uani d . 1 1
H H1A 0.3453 0.2980 0.9977 0.055 Uiso calc R 1 1
C C6 0.16472(15) 0.18558(11) 0.65030(14) 0.0380(4) Uani d . 1 1
C C12 0.0972(2) 0.48874(13) 0.33928(16) 0.0573(5) Uani d . 1 1
H H12A 0.1015 0.5671 0.3448 0.086 Uiso calc R 1 1
H H12B -0.0028 0.4662 0.2808 0.086 Uiso calc R 1 1
H H12C 0.1650 0.4629 0.3000 0.086 Uiso calc R 1 1
C C4 0.00631(16) 0.24161(13) 0.86324(15) 0.0475(4) Uani d . 1 1
H H4A -0.0788 0.2035 0.8059 0.057 Uiso calc R 1 1
C C2 0.15797(19) 0.36182(13) 1.01276(16) 0.0514(4) Uani d . 1 1
H H2A 0.1932 0.4197 1.0754 0.062 Uiso calc R 1 1
C C3 0.00937(18) 0.32851(14) 0.94572(16) 0.0528(4) Uani d . 1 1
H H3A -0.0726 0.3599 0.9556 0.063 Uiso calc R 1 1
C C13 0.0520(2) 0.10539(13) 0.16790(15) 0.0537(4) Uani d . 1 1
H H13A 0.0360 0.0427 0.1082 0.081 Uiso calc R 1 1
H H13B 0.1336 0.1478 0.1651 0.081 Uiso calc R 1 1
H H13C -0.0370 0.1493 0.1359 0.081 Uiso calc R 1 1

loop_
_atom_site_aniso_label
_atom_site_aniso_U_11
_atom_site_aniso_U_22
_atom_site_aniso_U_33
_atom_site_aniso_U_12
_atom_site_aniso_U_13
_atom_site_aniso_U_23
N 0.0424(7) 0.0461(7) 0.0284(6) -0.0016(5) 0.0122(5) 0.0034(5)
O1 0.0951(9) 0.0343(6) 0.0415(6) -0.0005(5) 0.0266(6) 0.0034(4)
O2 0.0836(8) 0.0395(6) 0.0364(6) -0.0022(5) 0.0230(6) -0.0046(4)
C11 0.0453(8) 0.0327(7) 0.0388(8) 0.0017(6) 0.0146(7) 0.0029(6)
C7 0.0502(9) 0.0380(8) 0.0321(8) -0.0007(6) 0.0146(6) -0.0032(6)
C9 0.0433(8) 0.0409(8) 0.0304(7) 0.0010(6) 0.0142(6) 0.0035(6)
C5 0.0616(10) 0.0434(8) 0.0366(8) 0.0042(7) 0.0180(7) 0.0038(6)
C8 0.0473(8) 0.0329(7) 0.0387(8) 0.0005(6) 0.0180(6) 0.0012(6)
C10 0.0433(8) 0.0362(7) 0.0343(7) 0.0005(6) 0.0150(6) -0.0028(6)
C1 0.0442(8) 0.0564(9) 0.0331(8) -0.0090(7) 0.0126(6) 0.0010(7)
C6 0.0401(8) 0.0393(8) 0.0326(7) 0.0021(6) 0.0126(6) 0.0025(6)
C12 0.0857(12) 0.0398(8) 0.0516(10) 0.0030(8) 0.0332(9) 0.0121(7)
C4 0.0390(8) 0.0630(10) 0.0367(8) -0.0048(7) 0.0114(7) 0.0107(7)
C2 0.0703(11) 0.0494(9) 0.0366(8) -0.0056(8) 0.0237(8) -0.0016(7)
C3 0.0556(10) 0.0625(10) 0.0472(9) 0.0140(8) 0.0278(8) 0.0130(8)
C13 0.0745(11) 0.0525(9) 0.0329(8) -0.0035(8) 0.0203(8) -0.0068(7)

loop_
_atom_type_symbol
_atom_type_description
_atom_type_scat_dispersion_real
_atom_type_scat_dispersion_imag
_atom_type_scat_source
C C 0.0033 0.0016 'International Tables Vol C Tables 4.2.6.8 and 6.1.1.4'
H H 0.0000 0.0000 'International Tables Vol C Tables 4.2.6.8 and 6.1.1.4'
N N 0.0061 0.0033 'International Tables Vol C Tables 4.2.6.8 and 6.1.1.4'
O O 0.0106 0.0060 'International Tables Vol C Tables 4.2.6.8 and 6.1.1.4'

loop_
_geom_angle_atom_site_label_1
_geom_angle_atom_site_label_2
_geom_angle_atom_site_label_3
_geom_angle
C4 N C1 108.58(13)
C4 N C5 125.56(13)
C1 N C5 125.05(13)
C8 O1 C12 118.35(12)
C10 O2 C13 117.65(11)
C6 C11 C10 120.26(12)
C6 C11 H11A 119.9
C10 C11 H11A 119.9
C6 C7 C8 120.00(13)
C6 C7 H7A 120.0
C8 C7 H7A 120.0
C8 C9 C10 117.98(12)
C8 C9 H9A 121.0
C10 C9 H9A 121.0
N C5 C6 113.71(12)
N C5 H5A 108.8
C6 C5 H5A 108.8
N C5 H5B 108.8
C6 C5 H5B 108.8
H5A C5 H5B 107.7
O1 C8 C7 115.00(13)
O1 C8 C9 123.69(13)
C7 C8 C9 121.31(13)
O2 C10 C11 115.85(12)
O2 C10 C9 123.04(12)
C11 C10 C9 121.11(13)
C2 C1 N 108.07(14)
C2 C1 H1A 126.0
N C1 H1A 126.0
C11 C6 C7 119.33(13)
C11 C6 C5 119.39(12)
C7 C6 C5 121.27(13)
O1 C12 H12A 109.5
O1 C12 H12B 109.5
H12A C12 H12B 109.5
O1 C12 H12C 109.5
H12A C12 H12C 109.5
H12B C12 H12C 109.5
N C4 C3 108.38(13)
N C4 H4A 125.8
C3 C4 H4A 125.8
C1 C2 C3 107.53(15)
C1 C2 H2A 126.2
C3 C2 H2A 126.2
C4 C3 C2 107.42(14)
C4 C3 H3A 126.3
C2 C3 H3A 126.3
O2 C13 H13A 109.5
O2 C13 H13B 109.5
H13A C13 H13B 109.5
O2 C13 H13C 109.5
H13A C13 H13C 109.5
H13B C13 H13C 109.5

loop_
_geom_bond_atom_site_label_1
_geom_bond_atom_site_label_2
_geom_bond_distance
N C4 1.3589(19)
N C1 1.3631(18)
N C5 1.4568(18)
O1 C8 1.3652(16)
O1 C12 1.4207(17)
O2 C10 1.3693(16)
O2 C13 1.4284(17)
C11 C6 1.3849(19)
C11 C10 1.3845(19)
C11 H11A 0.9300
C7 C6 1.3883(19)
C7 C8 1.3868(19)
C7 H7A 0.9300
C9 C8 1.3880(19)
C9 C10 1.3934(19)
C9 H9A 0.9300
C5 C6 1.5097(19)
C5 H5A 0.9700
C5 H5B 0.9700
C1 C2 1.362(2)
C1 H1A 0.9300
C12 H12A 0.9600
C12 H12B 0.9600
C12 H12C 0.9600
C4 C3 1.359(2)
C4 H4A 0.9300
C2 C3 1.393(2)
C2 H2A 0.9300
C3 H3A 0.9300
C13 H13A 0.9600
C13 H13B 0.9600
C13 H13C 0.9600

loop_
_geom_hbond_atom_site_label_D
_geom_hbond_atom_site_label_H
_geom_hbond_atom_site_label_A
_geom_hbond_site_symmetry_A
_geom_hbond_distance_DH
_geom_hbond_distance_HA
_geom_hbond_distance_DA
_geom_hbond_angle_DHA
C1 H1A Cg 4_666 0.9300 2.79 3.6935(19) 165
C2 H2A O2 2_556 0.9300 2.715 3.527(2) 146.3
C5 H5A O2 3_556 0.9700 2.678 3.609(2) 160.9

loop_
_cod_related_entry_id
_cod_related_entry_database
_cod_related_entry_code
1 ChemSpider 30657710
